data_7220134
loop_
_publ_author_name
'Zhang, Guoqi'
'yin, zhiwei'
'Zheng, Shengping'
'Phoenix, Tonya'
'Fettinger, James C.'

_publ_section_title
;
 Assembling mono-, di- and tri-nuclear coordination complexes with a
 ditopic analogue of 2,2':6',2''-terpyridine: syntheses, structures and
 catalytic studies
;
_journal_name_full 'RSC Adv.'
_journal_paper_doi 10.1039/C5RA06197K
_journal_year 2015
_chemical_formula_moiety 'C19 H14.68 Cu N6.16 O4.32, C19 H13.32 Cu N6.84 O5.68, N O3, H2 O'
_chemical_formula_sum 'C38 H30 Cu2 N14 O14'
_chemical_formula_weight 1033.84
_space_group_crystal_system monoclinic
_space_group_IT_number 9
_space_group_name_Hall 'C -2yc'
_space_group_name_H-M_alt 'C 1 c 1'
_symmetry_space_group_name_Hall 'C -2yc'
_symmetry_space_group_name_H-M 'C 1 c 1'
_atom_sites_solution_hydrogens mixed
_audit_creation_method SHELXL-2014/7
_audit_update_record
;
2015-02-23 deposited with the CCDC.
2015-04-13 downloaded from the CCDC.
;
_cell_angle_alpha 90
_cell_angle_beta 104.2650(10)
_cell_angle_gamma 90
_cell_formula_units_Z 4
_cell_length_a 34.3062(8)
_cell_length_b 6.9284(2)
_cell_length_c 17.0628(4)
_cell_measurement_reflns_used 9792
_cell_measurement_temperature 90(2)
_cell_measurement_theta_max 72.33
_cell_measurement_theta_min 5.32
_cell_volume 3930.56(17)
_diffrn_ambient_temperature 90(2)
_diffrn_measured_fraction_theta_full 0.981
_diffrn_measured_fraction_theta_max 0.964
_diffrn_measurement_device_type 'Bruker APEX-II CCD'
_diffrn_measurement_method '\f and \w scans'
_diffrn_radiation_type CuK\a
_diffrn_radiation_wavelength 1.54178
_diffrn_reflns_av_unetI/netI 0.0323
_diffrn_reflns_laue_measured_fraction_full 0.981
_diffrn_reflns_laue_measured_fraction_max 0.964
_diffrn_reflns_limit_h_max 41
_diffrn_reflns_limit_h_min -41
_diffrn_reflns_limit_k_max 8
_diffrn_reflns_limit_k_min -8
_diffrn_reflns_limit_l_max 20
_diffrn_reflns_limit_l_min -20
_diffrn_reflns_number 6410
_diffrn_reflns_point_group_measured_fraction_full 0.982
_diffrn_reflns_point_group_measured_fraction_max 0.964
_diffrn_reflns_theta_full 67.679
_diffrn_reflns_theta_max 72.286
_diffrn_reflns_theta_min 2.658
_exptl_absorpt_coefficient_mu 2.143
_exptl_absorpt_correction_T_max 0.8432
_exptl_absorpt_correction_T_min 0.6806
_exptl_absorpt_correction_type multi-scan
_exptl_absorpt_process_details 'TWINABS V2012/1 (Sheldrick, 2012)'
_exptl_crystal_colour Pale_Green
_exptl_crystal_density_diffrn 1.747
_exptl_crystal_description Plate
_exptl_crystal_F_000 2104
_exptl_crystal_size_max 0.185
_exptl_crystal_size_mid 0.112
_exptl_crystal_size_min 0.033
_refine_diff_density_max 0.608
_refine_diff_density_min -0.450
_refine_diff_density_rms 0.067
_refine_ls_abs_structure_details
; 
 Flack x determined using 2646 quotients [(I+)-(I-)]/[(I+)+(I-)] 
 (Parsons, Flack and Wagner, Acta Cryst. B69 (2013) 249-259). 
;
_refine_ls_abs_structure_Flack -0.02(2)
_refine_ls_extinction_method none
_refine_ls_goodness_of_fit_ref 1.042
_refine_ls_hydrogen_treatment mixed
_refine_ls_matrix_type full
_refine_ls_number_parameters 639
_refine_ls_number_reflns 6410
_refine_ls_number_restraints 9
_refine_ls_restrained_S_all 1.042
_refine_ls_R_factor_all 0.0358
_refine_ls_R_factor_gt 0.0356
_refine_ls_shift/su_max 0.000
_refine_ls_shift/su_mean 0.000
_refine_ls_structure_factor_coef Fsqd
_refine_ls_weighting_details 'w=1/[\s^2^(Fo^2^)+(0.0775P)^2^+1.0845P] where P=(Fo^2^+2Fc^2^)/3'
_refine_ls_weighting_scheme calc
_refine_ls_wR_factor_gt 0.0953
_refine_ls_wR_factor_ref 0.0956
_reflns_Friedel_coverage 0.999
_reflns_friedel_fraction_full 0.982
_reflns_friedel_fraction_max 0.965
_reflns_number_gt 6369
_reflns_number_total 6410
_reflns_threshold_expression 'I > 2\s(I)'
_cod_data_source_file c5ra06197k2.cif
_cod_data_source_block TW51F
_cod_depositor_comments
;
The following automatic conversions were performed:

'_exptl_absorpt_correction_type' value 'Multi-scan' changed to
'multi-scan' according to
/usr/data/users/saulius/crontab/automatic-downloads/rss-feeds/RSC/lib/dictionaries/cif_core.dic
dictionary named 'cif_core.dic' version 2.4.2 from 2011-04-26.

Automatic conversion script
Id: cif_fix_values 3271 2015-04-21 07:52:19Z andrius 
;
_cod_database_code 7220134
_shelx_shelxl_version_number 2014/7
_shelx_space_group_comment
; 
The symmetry employed for this shelxl refinement is uniquely defined 
by the following loop, which should always be used as a source of 
symmetry information in preference to the above space-group names. 
They are only intended as comments. 
;
_shelx_estimated_absorpt_t_min 0.693
_shelx_estimated_absorpt_t_max 0.933
_exptl_absorpt_special_details 'TWINABS V2012/1 (Sheldrick, 2012)'

loop_
_space_group_symop_operation_xyz
'x, y, z'
'x, -y, z+1/2'
'x+1/2, y+1/2, z'
'x+1/2, -y+1/2, z+1/2'

loop_
_atom_site_label
_atom_site_type_symbol
_atom_site_fract_x
_atom_site_fract_y
_atom_site_fract_z
_atom_site_U_iso_or_equiv
_atom_site_adp_type
_atom_site_occupancy
_atom_site_site_symmetry_order
_atom_site_calc_flag
_atom_site_refinement_flags_posn
_atom_site_refinement_flags_adp
_atom_site_refinement_flags_occupancy
_atom_site_disorder_assembly
_atom_site_disorder_group
Cu1 Cu 0.66661(2) 0.76312(9) 0.56376(4) 0.02361(17) Uani 1 1 d D . . . .
C1 C 0.68369(13) 0.8759(7) 0.7414(3) 0.0287(9) Uani 1 1 d . . . . .
H1 H 0.7115 0.8664 0.7434 0.034 Uiso 1 1 calc R U . . .
N1 N 0.65674(12) 0.8470(6) 0.6714(2) 0.0256(8) Uani 1 1 d . . . . .
C2 C 0.67175(14) 0.9196(7) 0.8114(3) 0.0304(9) Uani 1 1 d . . . . .
H2 H 0.6917 0.9334 0.8608 0.036 Uiso 1 1 calc R U . . .
N2 N 0.63295(12) 0.9430(7) 0.8113(2) 0.0304(8) Uani 1 1 d . . . . .
C3 C 0.60622(13) 0.9191(7) 0.7406(3) 0.0268(9) Uani 1 1 d . . . . .
H3 H 0.5785 0.9372 0.7382 0.032 Uiso 1 1 calc R U . . .
C4 C 0.61721(14) 0.8688(7) 0.6702(3) 0.0249(9) Uani 1 1 d . . . . .
C5 C 0.58963(14) 0.8304(6) 0.5909(3) 0.0219(8) Uani 1 1 d . . . . .
N5 N 0.60865(14) 0.7827(6) 0.5340(3) 0.0236(8) Uani 1 1 d . . . . .
C6 C 0.54786(14) 0.8368(6) 0.5730(3) 0.0221(8) Uani 1 1 d . . . . .
H6 H 0.5344 0.8733 0.6131 0.026 Uiso 1 1 calc R U . . .
C7 C 0.52611(14) 0.7890(7) 0.4953(3) 0.0216(9) Uani 1 1 d . . . . .
C8 C 0.54681(18) 0.7365(6) 0.4374(3) 0.0247(10) Uani 1 1 d . . . . .
H8 H 0.5325 0.7034 0.3841 0.030 Uiso 1 1 calc R U . . .
C9 C 0.58855(17) 0.7335(6) 0.4589(3) 0.0224(10) Uani 1 1 d . . . . .
C10 C 0.61574(13) 0.6732(7) 0.4080(3) 0.0240(9) Uani 1 1 d . . . . .
N10 N 0.65544(11) 0.6762(6) 0.4470(2) 0.0258(8) Uani 1 1 d . . . . .
C11 C 0.60369(13) 0.6186(7) 0.3275(3) 0.0263(9) Uani 1 1 d . . . . .
H11 H 0.5758 0.6146 0.3020 0.032 Uiso 1 1 calc R U . . .
N11 N 0.62998(12) 0.5715(6) 0.2847(2) 0.0305(8) Uani 1 1 d . . . . .
C12 C 0.66922(14) 0.5790(7) 0.3236(3) 0.0297(9) Uani 1 1 d . . . . .
H12 H 0.6888 0.5509 0.2944 0.036 Uiso 1 1 calc R U . . .
C13 C 0.68181(14) 0.6266(7) 0.4049(3) 0.0289(9) Uani 1 1 d . . . . .
H13 H 0.7097 0.6238 0.4310 0.035 Uiso 1 1 calc R U . . .
C14 C 0.48140(14) 0.7893(6) 0.4770(3) 0.0229(8) Uani 1 1 d . . . . .
C15 C 0.46269(16) 0.7353(6) 0.5380(3) 0.0233(10) Uani 1 1 d . . . . .
H15 H 0.4785 0.7004 0.5900 0.028 Uiso 1 1 calc R U . . .
C16 C 0.42069(16) 0.7328(6) 0.5223(3) 0.0240(10) Uani 1 1 d . . . . .
H16 H 0.4079 0.6925 0.5630 0.029 Uiso 1 1 calc R U . . .
C17 C 0.39801(15) 0.7895(7) 0.4472(3) 0.0263(9) Uani 1 1 d . . . . .
H17 H 0.3695 0.7898 0.4370 0.032 Uiso 1 1 calc R U . . .
C18 C 0.41595(13) 0.8458(7) 0.3867(3) 0.0258(9) Uani 1 1 d . . . . .
H18 H 0.3999 0.8861 0.3357 0.031 Uiso 1 1 calc R U . . .
C19 C 0.45818(14) 0.8429(6) 0.4010(3) 0.0240(8) Uani 1 1 d . . . . .
H19 H 0.4707 0.8773 0.3592 0.029 Uiso 1 1 calc R U . . .
O19 O 0.72076(9) 0.6484(5) 0.6099(2) 0.0284(7) Uani 1 1 d . . . . .
N20 N 0.71470(14) 0.4778(6) 0.6360(3) 0.0277(9) Uani 1 1 d . . . . .
O20 O 0.74337(11) 0.3842(6) 0.6736(2) 0.0371(8) Uani 1 1 d . . . . .
O21 O 0.67954(10) 0.4161(6) 0.6206(3) 0.0392(9) Uani 1 1 d . . . . .
O22 O 0.69140(13) 1.0421(6) 0.5452(3) 0.0395(8) Uani 0.84 1 d D . P A 1
H22A H 0.6760 1.1350 0.5277 0.047 Uiso 0.84 1 calc R U P A 1
H22B H 0.7164 1.0574 0.5554 0.047 Uiso 0.84 1 calc R U P A 1
O22B O 0.69140(13) 1.0421(6) 0.5452(3) 0.0395(8) Uani 0.16 1 d . . P A 2
N22 N 0.7124(5) 1.083(2) 0.5186(12) 0.018(4) Uiso 0.16 1 d D . P A 2
O23 O 0.7179(10) 1.252(3) 0.499(2) 0.047(7) Uiso 0.16 1 d D . P A 2
O24 O 0.7334(7) 0.945(3) 0.5063(17) 0.046(6) Uiso 0.16 1 d D . P A 2
Cu31 Cu 0.82199(2) 0.76146(9) 0.43051(4) 0.02545(18) Uani 1 1 d D . . . .
C31 C 0.81550(14) 0.5607(8) 0.5839(3) 0.0284(9) Uani 1 1 d . . . . .
H31 H 0.7872 0.5560 0.5618 0.034 Uiso 1 1 calc R U . . .
N31 N 0.83898(12) 0.6381(6) 0.5409(2) 0.0252(7) Uani 1 1 d . . . . .
C32 C 0.83173(17) 0.4866(7) 0.6607(3) 0.0297(11) Uani 1 1 d . . . . .
H32 H 0.8142 0.4343 0.6904 0.036 Uiso 1 1 calc R U . . .
N32 N 0.87171(14) 0.4867(5) 0.6943(3) 0.0270(9) Uani 1 1 d . . . . .
C33 C 0.89495(13) 0.5637(7) 0.6507(3) 0.0269(8) Uani 1 1 d . . . . .
H33 H 0.9232 0.5664 0.6727 0.032 Uiso 1 1 calc R U . . .
C34 C 0.87926(13) 0.6406(7) 0.5739(3) 0.0240(9) Uani 1 1 d . . . . .
C35 C 0.90301(16) 0.7208(7) 0.5206(3) 0.0234(9) Uani 1 1 d . . . . .
N35 N 0.87984(13) 0.7850(6) 0.4502(3) 0.0235(8) Uani 1 1 d . . . . .
C36 C 0.94512(16) 0.7243(6) 0.5357(3) 0.0237(9) Uani 1 1 d . . . . .
H36 H 0.9616 0.6828 0.5862 0.028 Uiso 1 1 calc R U . . .
C37 C 0.96217(15) 0.7912(7) 0.4740(3) 0.0239(9) Uani 1 1 d . . . . .
C38 C 0.93709(14) 0.8534(6) 0.4005(3) 0.0231(8) Uani 1 1 d . . . . .
H38 H 0.9482 0.8970 0.3578 0.028 Uiso 1 1 calc R U . . .
C39 C 0.89574(14) 0.8500(6) 0.3914(3) 0.0254(9) Uani 1 1 d . . . . .
C40 C 0.86457(14) 0.9118(6) 0.3195(3) 0.0258(9) Uani 1 1 d . . . . .
N40 N 0.82626(12) 0.8872(6) 0.3258(2) 0.0284(8) Uani 1 1 d . . . . .
C41 C 0.87163(18) 0.9917(6) 0.2493(3) 0.0303(11) Uani 1 1 d . . . . .
H41 H 0.8986 1.0056 0.2451 0.036 Uiso 1 1 calc R U . . .
N41 N 0.84175(14) 1.0495(7) 0.1879(3) 0.0359(9) Uani 1 1 d . . . . .
C42 C 0.80437(18) 1.0269(8) 0.1961(3) 0.0353(11) Uani 1 1 d . . . . .
H42 H 0.7825 1.0682 0.1536 0.042 Uiso 1 1 calc R U . . .
C43 C 0.79638(15) 0.9449(8) 0.2647(3) 0.0319(9) Uani 1 1 d . . . . .
H43 H 0.7693 0.9299 0.2681 0.038 Uiso 1 1 calc R U . . .
C44 C 1.00655(15) 0.7903(7) 0.4868(3) 0.0242(9) Uani 1 1 d . . . . .
C45 C 1.03187(14) 0.8302(7) 0.5621(3) 0.0259(9) Uani 1 1 d . . . . .
H45 H 1.0206 0.8617 0.6061 0.031 Uiso 1 1 calc R U . . .
C46 C 1.07355(15) 0.8247(7) 0.5739(3) 0.0287(9) Uani 1 1 d . . . . .
H46 H 1.0906 0.8535 0.6255 0.034 Uiso 1 1 calc R U . . .
C47 C 1.08995(16) 0.7766(7) 0.5096(4) 0.0298(11) Uani 1 1 d . . . . .
H47 H 1.1183 0.7721 0.5175 0.036 Uiso 1 1 calc R U . . .
C48 C 1.06515(18) 0.7350(6) 0.4338(4) 0.0281(11) Uani 1 1 d . . . . .
H48 H 1.0765 0.7007 0.3903 0.034 Uiso 1 1 calc R U . . .
C49 C 1.02340(18) 0.7442(6) 0.4224(3) 0.0253(10) Uani 1 1 d . . . . .
H49 H 1.0064 0.7190 0.3704 0.030 Uiso 1 1 calc R U . . .
N50 N 0.78170(13) 0.4495(7) 0.3495(3) 0.0299(8) Uani 1 1 d . . . . .
O50 O 0.77246(10) 0.5986(6) 0.3862(2) 0.0327(7) Uani 1 1 d . . . . .
O51 O 0.81547(10) 0.4380(6) 0.3374(2) 0.0316(7) Uani 1 1 d . . . . .
O52 O 0.75588(14) 0.3225(7) 0.3281(3) 0.0471(10) Uani 1 1 d . . . . .
O53 O 0.8014(7) 1.0450(15) 0.4552(15) 0.0354(9) Uani 0.16 1 d D . P B 2
H53A H 0.8181 1.1348 0.4699 0.042 Uiso 0.16 1 calc R U P B 2
H53B H 0.7768 1.0654 0.4501 0.042 Uiso 0.16 1 calc R U P B 2
O53B O 0.77283(13) 0.9232(7) 0.4616(3) 0.0354(9) Uani 0.84 1 d . . P B 1
N53 N 0.78423(15) 1.0883(8) 0.4901(3) 0.0288(10) Uani 0.84 1 d D . P B 1
O54 O 0.81912(14) 1.1433(7) 0.4930(3) 0.0419(10) Uani 0.84 1 d D . P B 1
O55 O 0.76042(15) 1.1952(8) 0.5147(4) 0.0448(11) Uani 0.84 1 d . . P B 1
N61 N 0.48572(13) 0.4370(6) 0.2343(2) 0.0281(8) Uani 1 1 d . . . . .
O61 O 0.52094(11) 0.4226(6) 0.2275(2) 0.0351(8) Uani 1 1 d . . . . .
O62 O 0.47160(13) 0.5993(6) 0.2466(3) 0.0448(10) Uani 1 1 d . . . . .
O63 O 0.46399(11) 0.2888(5) 0.2308(2) 0.0283(7) Uani 1 1 d . . . . .
O71 O 0.51231(11) 0.9483(6) 0.2231(2) 0.0349(8) Uani 1 1 d D . . . .
H71 H 0.495(2) 1.027(12) 0.229(7) 0.08(3) Uiso 1 1 d D . . . .
H72 H 0.503(3) 0.841(7) 0.233(7) 0.08(3) Uiso 1 1 d D . . . .

loop_
_atom_site_aniso_label
_atom_site_aniso_U_11
_atom_site_aniso_U_22
_atom_site_aniso_U_33
_atom_site_aniso_U_23
_atom_site_aniso_U_13
_atom_site_aniso_U_12
Cu1 0.0190(3) 0.0303(3) 0.0199(3) -0.0010(2) 0.0016(3) 0.0009(2)
C1 0.022(2) 0.034(2) 0.026(2) 0.0003(17) -0.0018(17) 0.0007(16)
N1 0.0236(18) 0.030(2) 0.0209(18) 0.0000(13) 0.0011(14) -0.0006(14)
C2 0.029(2) 0.032(2) 0.024(2) -0.0034(17) -0.0047(18) 0.0014(17)
N2 0.029(2) 0.034(2) 0.0239(19) -0.0016(16) -0.0002(16) 0.0040(16)
C3 0.026(2) 0.029(3) 0.024(2) -0.0018(17) 0.0026(17) 0.0019(16)
C4 0.025(2) 0.025(2) 0.023(2) 0.0001(15) 0.0032(17) 0.0019(15)
C5 0.026(2) 0.020(2) 0.019(2) -0.0007(14) 0.0033(16) -0.0005(15)
N5 0.021(2) 0.0263(19) 0.022(2) 0.0003(15) 0.0027(16) 0.0021(14)
C6 0.0218(19) 0.025(2) 0.0187(19) -0.0017(14) 0.0035(15) 0.0001(15)
C7 0.020(2) 0.022(2) 0.022(2) 0.0013(16) 0.0038(17) -0.0011(15)
C8 0.025(3) 0.029(2) 0.019(2) 0.0032(14) 0.004(2) 0.0008(15)
C9 0.023(3) 0.024(2) 0.018(2) 0.0013(14) 0.0018(19) 0.0002(14)
C10 0.025(2) 0.024(2) 0.024(2) 0.0010(16) 0.0049(17) -0.0021(16)
N10 0.0226(19) 0.031(2) 0.0222(18) 0.0024(14) 0.0024(15) 0.0010(14)
C11 0.024(2) 0.028(2) 0.027(2) 0.0001(17) 0.0042(16) -0.0008(16)
N11 0.032(2) 0.035(2) 0.0247(19) -0.0031(15) 0.0069(16) -0.0023(15)
C12 0.028(2) 0.034(3) 0.029(2) -0.0006(17) 0.0105(18) 0.0018(17)
C13 0.028(2) 0.030(2) 0.031(2) 0.0000(18) 0.0088(18) 0.0011(17)
C14 0.022(2) 0.024(2) 0.022(2) -0.0011(17) 0.0025(18) -0.0009(16)
C15 0.022(2) 0.025(2) 0.019(2) 0.0006(14) -0.002(2) 0.0017(15)
C16 0.021(2) 0.027(2) 0.026(3) -0.0024(16) 0.008(2) -0.0023(14)
C17 0.019(2) 0.025(2) 0.033(3) -0.0051(18) 0.0040(19) 0.0003(16)
C18 0.022(2) 0.030(2) 0.022(2) -0.0043(15) -0.0005(16) 0.0019(16)
C19 0.0225(19) 0.028(2) 0.020(2) -0.0017(15) 0.0017(16) 0.0002(15)
O19 0.0235(15) 0.0345(19) 0.0263(16) 0.0016(12) 0.0042(12) 0.0025(12)
N20 0.025(2) 0.035(2) 0.021(2) -0.0008(15) 0.0020(17) 0.0020(14)
O20 0.0267(16) 0.039(2) 0.0405(19) 0.0058(15) -0.0011(15) 0.0085(14)
O21 0.0250(16) 0.042(2) 0.048(2) 0.0072(17) 0.0030(15) -0.0033(14)
O22 0.041(2) 0.0360(18) 0.043(2) 0.0000(17) 0.0130(18) -0.0070(15)
O22B 0.041(2) 0.0360(18) 0.043(2) 0.0000(17) 0.0130(18) -0.0070(15)
Cu31 0.0217(4) 0.0305(4) 0.0211(4) 0.0006(2) -0.0004(3) -0.0020(2)
C31 0.025(2) 0.032(2) 0.028(2) -0.0079(18) 0.0063(18) -0.0039(19)
N31 0.0247(18) 0.0292(19) 0.0201(18) 0.0002(14) 0.0027(14) -0.0022(14)
C32 0.027(2) 0.037(3) 0.026(2) -0.0045(16) 0.008(2) -0.0079(16)
N32 0.030(2) 0.032(2) 0.020(2) -0.0007(13) 0.0065(17) 0.0001(13)
C33 0.025(2) 0.032(2) 0.023(2) -0.0037(18) 0.0047(17) 0.0008(18)
C34 0.021(2) 0.028(2) 0.022(2) -0.0044(15) 0.0024(16) -0.0008(15)
C35 0.026(3) 0.024(2) 0.019(2) -0.0003(15) 0.0025(19) -0.0005(16)
N35 0.025(2) 0.0227(19) 0.021(2) -0.0014(14) 0.0022(16) 0.0026(14)
C36 0.023(2) 0.025(2) 0.023(2) 0.0028(16) 0.0043(19) 0.0026(16)
C37 0.028(2) 0.023(2) 0.021(2) -0.0043(17) 0.0061(18) -0.0012(17)
C38 0.027(2) 0.024(2) 0.0171(19) -0.0006(15) 0.0034(16) -0.0008(15)
C39 0.029(2) 0.024(2) 0.022(2) -0.0013(16) 0.0043(17) 0.0002(16)
C40 0.028(2) 0.024(2) 0.022(2) -0.0013(15) 0.0003(17) -0.0020(15)
N40 0.028(2) 0.030(2) 0.0238(19) -0.0003(14) -0.0003(15) -0.0029(15)
C41 0.039(3) 0.026(3) 0.025(3) -0.0003(14) 0.005(2) -0.0007(16)
N41 0.045(3) 0.034(2) 0.024(2) 0.0019(18) -0.0001(19) -0.0022(19)
C42 0.036(3) 0.034(3) 0.027(3) 0.0025(19) -0.008(2) -0.0002(19)
C43 0.030(2) 0.034(2) 0.026(2) 0.001(2) -0.0046(18) -0.0022(19)
C44 0.028(2) 0.021(2) 0.024(2) 0.0042(17) 0.0068(18) 0.0013(17)
C45 0.031(2) 0.024(2) 0.022(2) -0.0003(15) 0.0048(17) 0.0011(16)
C46 0.026(2) 0.031(3) 0.026(2) 0.0039(17) -0.0001(18) 0.0011(17)
C47 0.020(2) 0.030(2) 0.037(3) 0.0038(19) 0.004(2) 0.0016(16)
C48 0.032(3) 0.025(2) 0.029(3) 0.0016(16) 0.011(2) 0.0007(15)
C49 0.027(3) 0.026(2) 0.023(2) 0.0008(14) 0.004(2) -0.0007(14)
N50 0.027(2) 0.039(2) 0.022(2) -0.0028(17) 0.0013(16) -0.0047(17)
O50 0.0240(15) 0.045(2) 0.0284(17) -0.0043(15) 0.0053(13) -0.0010(13)
O51 0.0273(16) 0.0401(19) 0.0269(16) -0.0015(14) 0.0057(13) 0.0023(14)
O52 0.043(2) 0.052(3) 0.042(2) -0.0122(19) 0.0008(17) -0.020(2)
O53 0.031(2) 0.035(2) 0.042(2) -0.0055(18) 0.0115(18) -0.0008(16)
O53B 0.031(2) 0.035(2) 0.042(2) -0.0055(18) 0.0115(18) -0.0008(16)
N53 0.029(2) 0.034(3) 0.025(2) -0.0065(19) 0.0102(19) -0.0043(19)
O54 0.034(2) 0.052(3) 0.044(3) -0.0071(19) 0.0168(19) -0.0117(19)
O55 0.046(3) 0.035(2) 0.063(3) -0.013(2) 0.032(2) 0.0007(18)
N61 0.036(2) 0.033(2) 0.0148(17) -0.0041(15) 0.0040(15) -0.0056(16)
O61 0.0293(16) 0.046(2) 0.0293(18) 0.0009(14) 0.0053(14) -0.0055(14)
O62 0.055(2) 0.032(2) 0.056(2) -0.0080(17) 0.029(2) -0.0047(16)
O63 0.0309(17) 0.0324(17) 0.0223(17) -0.0029(12) 0.0077(13) -0.0075(13)
O71 0.0312(19) 0.034(2) 0.042(2) 0.0014(17) 0.0127(15) -0.0014(15)

loop_
_atom_type_symbol
_atom_type_description
_atom_type_scat_dispersion_real
_atom_type_scat_dispersion_imag
_atom_type_scat_source
C C 0.0181 0.0091 'International Tables Vol C Tables 4.2.6.8 and 6.1.1.4'
H H 0.0000 0.0000 'International Tables Vol C Tables 4.2.6.8 and 6.1.1.4'
N N 0.0311 0.0180 'International Tables Vol C Tables 4.2.6.8 and 6.1.1.4'
O O 0.0492 0.0322 'International Tables Vol C Tables 4.2.6.8 and 6.1.1.4'
Cu Cu -1.9646 0.5888 'International Tables Vol C Tables 4.2.6.8 and 6.1.1.4'

loop_
_geom_angle_atom_site_label_1
_geom_angle_atom_site_label_2
_geom_angle_atom_site_label_3
_geom_angle
N5 Cu1 O19 158.36(16)
N5 Cu1 N10 80.16(17)
O19 Cu1 N10 101.64(15)
N5 Cu1 N1 80.09(17)
O19 Cu1 N1 95.95(15)
N10 Cu1 N1 160.13(16)
N5 Cu1 O22B 108.33(17)
O19 Cu1 O22B 93.00(16)
N10 Cu1 O22B 96.14(17)
N1 Cu1 O22B 92.07(16)
N5 Cu1 O22 108.33(17)
O19 Cu1 O22 93.00(16)
N10 Cu1 O22 96.14(17)
N1 Cu1 O22 92.07(16)
N1 C1 C2 121.1(4)
N1 C1 H1 119.4
C2 C1 H1 119.4
C1 N1 C4 117.8(4)
C1 N1 Cu1 128.2(3)
C4 N1 Cu1 113.9(3)
N2 C2 C1 122.0(4)
N2 C2 H2 119.0
C1 C2 H2 119.0
C3 N2 C2 116.5(4)
N2 C3 C4 122.8(4)
N2 C3 H3 118.6
C4 C3 H3 118.6
N1 C4 C3 119.8(4)
N1 C4 C5 114.1(4)
C3 C4 C5 126.2(4)
N5 C5 C6 120.6(4)
N5 C5 C4 113.2(4)
C6 C5 C4 126.2(4)
C5 N5 C9 121.9(5)
C5 N5 Cu1 118.7(3)
C9 N5 Cu1 119.1(4)
C5 C6 C7 118.9(4)
C5 C6 H6 120.5
C7 C6 H6 120.5
C6 C7 C8 119.2(4)
C6 C7 C14 118.8(4)
C8 C7 C14 121.9(4)
C9 C8 C7 119.2(5)
C9 C8 H8 120.4
C7 C8 H8 120.4
N5 C9 C8 120.2(5)
N5 C9 C10 112.4(5)
C8 C9 C10 127.4(5)
N10 C10 C11 120.5(4)
N10 C10 C9 114.1(4)
C11 C10 C9 125.5(4)
C13 N10 C10 117.6(4)
C13 N10 Cu1 128.2(3)
C10 N10 Cu1 114.2(3)
N11 C11 C10 122.2(4)
N11 C11 H11 118.9
C10 C11 H11 118.9
C11 N11 C12 116.7(4)
N11 C12 C13 121.9(4)
N11 C12 H12 119.1
C13 C12 H12 119.1
N10 C13 C12 121.0(4)
N10 C13 H13 119.5
C12 C13 H13 119.5
C19 C14 C15 120.0(4)
C19 C14 C7 121.2(4)
C15 C14 C7 118.8(4)
C16 C15 C14 120.0(4)
C16 C15 H15 120.0
C14 C15 H15 120.0
C17 C16 C15 119.4(5)
C17 C16 H16 120.3
C15 C16 H16 120.3
C16 C17 C18 121.4(4)
C16 C17 H17 119.3
C18 C17 H17 119.3
C17 C18 C19 119.6(4)
C17 C18 H18 120.2
C19 C18 H18 120.2
C14 C19 C18 119.5(4)
C14 C19 H19 120.3
C18 C19 H19 120.3
N20 O19 Cu1 106.6(3)
O20 N20 O21 122.8(5)
O20 N20 O19 119.2(4)
O21 N20 O19 118.0(4)
Cu1 O22 H22A 120.0
Cu1 O22 H22B 120.0
H22A O22 H22B 120.0
N22 O22B Cu1 133.1(10)
O22B N22 O24 112.3(18)
O22B N22 O23 125(2)
O24 N22 O23 123(2)
N35 Cu31 N31 79.96(17)
N35 Cu31 N40 79.82(17)
N31 Cu31 N40 159.73(17)
N35 Cu31 O50 147.34(16)
N31 Cu31 O50 97.77(15)
N40 Cu31 O50 98.45(16)
N35 Cu31 O53 105.0(7)
N31 Cu31 O53 103.6(7)
N40 Cu31 O53 83.1(6)
O50 Cu31 O53 107.1(7)
N35 Cu31 O53B 136.91(17)
N31 Cu31 O53B 93.03(17)
N40 Cu31 O53B 102.73(17)
O50 Cu31 O53B 75.55(16)
N31 C31 C32 120.9(4)
N31 C31 H31 119.6
C32 C31 H31 119.6
C31 N31 C34 118.0(4)
C31 N31 Cu31 127.7(3)
C34 N31 Cu31 114.3(3)
N32 C32 C31 122.0(5)
N32 C32 H32 119.0
C31 C32 H32 119.0
C33 N32 C32 116.7(4)
N32 C33 C34 122.3(4)
N32 C33 H33 118.9
C34 C33 H33 118.9
N31 C34 C33 120.2(4)
N31 C34 C35 114.3(4)
C33 C34 C35 125.5(4)
N35 C35 C36 121.0(5)
N35 C35 C34 112.5(4)
C36 C35 C34 126.5(5)
C39 N35 C35 121.6(5)
C39 N35 Cu31 119.3(4)
C35 N35 Cu31 118.9(4)
C37 C36 C35 117.9(5)
C37 C36 H36 121.0
C35 C36 H36 121.0
C36 C37 C38 119.7(5)
C36 C37 C44 119.4(5)
C38 C37 C44 120.9(4)
C39 C38 C37 118.6(4)
C39 C38 H38 120.7
C37 C38 H38 120.7
N35 C39 C38 121.2(4)
N35 C39 C40 112.1(4)
C38 C39 C40 126.7(4)
N40 C40 C41 119.7(4)
N40 C40 C39 114.5(4)
C41 C40 C39 125.8(5)
C43 N40 C40 118.3(4)
C43 N40 Cu31 127.7(4)
C40 N40 Cu31 114.0(3)
N41 C41 C40 122.1(5)
N41 C41 H41 118.9
C40 C41 H41 118.9
C42 N41 C41 117.1(5)
N41 C42 C43 122.1(5)
N41 C42 H42 118.9
C43 C42 H42 118.9
N40 C43 C42 120.6(5)
N40 C43 H43 119.7
C42 C43 H43 119.7
C45 C44 C49 119.1(5)
C45 C44 C37 121.3(4)
C49 C44 C37 119.6(5)
C44 C45 C46 120.9(4)
C44 C45 H45 119.6
C46 C45 H45 119.6
C47 C46 C45 119.5(4)
C47 C46 H46 120.3
C45 C46 H46 120.3
C48 C47 C46 120.6(5)
C48 C47 H47 119.7
C46 C47 H47 119.7
C47 C48 C49 119.4(5)
C47 C48 H48 120.3
C49 C48 H48 120.3
C48 C49 C44 120.5(5)
C48 C49 H49 119.7
C44 C49 H49 119.7
O51 N50 O52 122.7(5)
O51 N50 O50 119.3(4)
O52 N50 O50 118.0(5)
N50 O50 Cu31 110.1(3)
Cu31 O53 H53A 120.0
Cu31 O53 H53B 120.0
H53A O53 H53B 120.0
N53 O53B Cu31 111.8(3)
O54 N53 O55 120.4(5)
O54 N53 O53B 119.6(5)
O55 N53 O53B 119.9(5)
O61 N61 O63 120.4(4)
O61 N61 O62 120.5(4)
O63 N61 O62 119.1(4)
H71 O71 H72 103(10)

loop_
_geom_bond_atom_site_label_1
_geom_bond_atom_site_label_2
_geom_bond_distance
Cu1 N5 1.932(5)
Cu1 O19 1.995(3)
Cu1 N10 2.026(4)
Cu1 N1 2.033(4)
Cu1 O22B 2.166(4)
Cu1 O22 2.166(4)
C1 N1 1.332(6)
C1 C2 1.388(7)
C1 H1 0.9500
N1 C4 1.359(6)
C2 N2 1.341(6)
C2 H2 0.9500
N2 C3 1.334(6)
C3 C4 1.390(6)
C3 H3 0.9500
C4 C5 1.471(6)
C5 N5 1.338(7)
C5 C6 1.390(6)
N5 C9 1.341(7)
C6 C7 1.391(6)
C6 H6 0.9500
C7 C8 1.399(7)
C7 C14 1.488(6)
C8 C9 1.388(8)
C8 H8 0.9500
C9 C10 1.483(7)
C10 N10 1.361(6)
C10 C11 1.385(7)
N10 C13 1.331(6)
C11 N11 1.334(6)
C11 H11 0.9500
N11 C12 1.347(6)
C12 C13 1.388(7)
C12 H12 0.9500
C13 H13 0.9500
C14 C19 1.396(6)
C14 C15 1.401(7)
C15 C16 1.399(8)
C15 H15 0.9500
C16 C17 1.382(8)
C16 H16 0.9500
C17 C18 1.383(7)
C17 H17 0.9500
C18 C19 1.409(6)
C18 H18 0.9500
C19 H19 0.9500
O19 N20 1.298(6)
N20 O20 1.220(6)
N20 O21 1.245(6)
O22 H22A 0.8400
O22 H22B 0.8400
O22B N22 0.981(16)
N22 O24 1.245(14)
N22 O23 1.248(14)
Cu31 N35 1.936(5)
Cu31 N31 2.019(4)
Cu31 N40 2.025(4)
Cu31 O50 2.025(4)
Cu31 O53 2.164(6)
Cu31 O53B 2.196(4)
C31 N31 1.329(6)
C31 C32 1.390(8)
C31 H31 0.9500
N31 C34 1.358(6)
C32 N32 1.350(7)
C32 H32 0.9500
N32 C33 1.328(7)
C33 C34 1.395(7)
C33 H33 0.9500
C34 C35 1.471(7)
C35 N35 1.342(7)
C35 C36 1.404(8)
N35 C39 1.333(7)
C36 C37 1.403(7)
C36 H36 0.9500
C37 C38 1.403(7)
C37 C44 1.484(7)
C38 C39 1.389(7)
C38 H38 0.9500
C39 C40 1.479(6)
C40 N40 1.356(6)
C40 C41 1.393(7)
N40 C43 1.331(6)
C41 N41 1.334(7)
C41 H41 0.9500
N41 C42 1.333(8)
C42 C43 1.388(8)
C42 H42 0.9500
C43 H43 0.9500
C44 C45 1.390(7)
C44 C49 1.399(7)
C45 C46 1.394(7)
C45 H45 0.9500
C46 C47 1.392(8)
C46 H46 0.9500
C47 C48 1.391(8)
C47 H47 0.9500
C48 C49 1.399(9)
C48 H48 0.9500
C49 H49 0.9500
N50 O51 1.228(6)
N50 O52 1.238(6)
N50 O50 1.288(6)
O53 H53A 0.8400
O53 H53B 0.8400
O53B N53 1.267(7)
N53 O54 1.246(7)
N53 O55 1.249(7)
N61 O61 1.246(6)
N61 O63 1.261(5)
N61 O62 1.263(6)
O71 H71 0.840(14)
O71 H72 0.840(14)

loop_
_geom_hbond_atom_site_label_D
_geom_hbond_atom_site_label_H
_geom_hbond_atom_site_label_A
_geom_hbond_distance_DH
_geom_hbond_distance_HA
_geom_hbond_distance_DA
_geom_hbond_angle_DHA
_geom_hbond_site_symmetry_A
C1 H1 O52 0.95 2.24 2.899(6) 126. 2_565
C2 H2 N22 0.95 2.61 3.47(2) 150. 2_575
C3 H3 O71 0.95 2.36 3.292(6) 167. 2_575
C6 H6 O71 0.95 2.51 3.435(6) 163. 2_575
C11 H11 O61 0.95 2.40 3.229(6) 146. .
C13 H13 O24 0.95 2.60 3.08(3) 112. .
C13 H13 O50 0.95 2.46 3.209(6) 135. .
O22 H22A O21 0.84 2.50 2.966(6) 116. 1_565
O22 H22B O55 0.84 2.05 2.758(6) 142. .
C32 H32 O20 0.95 2.40 3.173(6) 138. .
C38 H38 O63 0.95 2.48 3.278(5) 142. 3
C41 H41 O62 0.95 2.58 3.521(7) 170. 3
O53 H53B O24 0.84 2.13 2.77(3) 133. .
O71 H71 O63 0.840(14) 2.10(4) 2.905(6) 161(10) 1_565
O71 H72 O62 0.840(14) 2.04(2) 2.870(6) 170(10) .

loop_
_geom_torsion_atom_site_label_1
_geom_torsion_atom_site_label_2
_geom_torsion_atom_site_label_3
_geom_torsion_atom_site_label_4
_geom_torsion
C2 C1 N1 C4 2.4(7)
C2 C1 N1 Cu1 -175.2(4)
N1 C1 C2 N2 -2.9(8)
C1 C2 N2 C3 1.0(7)
C2 N2 C3 C4 1.3(7)
C1 N1 C4 C3 -0.2(7)
Cu1 N1 C4 C3 177.7(4)
C1 N1 C4 C5 -178.9(4)
Cu1 N1 C4 C5 -1.0(5)
N2 C3 C4 N1 -1.7(7)
N2 C3 C4 C5 176.8(5)
N1 C4 C5 N5 -0.6(6)
C3 C4 C5 N5 -179.2(5)
N1 C4 C5 C6 178.2(4)
C3 C4 C5 C6 -0.4(8)
C6 C5 N5 C9 -2.2(7)
C4 C5 N5 C9 176.7(4)
C6 C5 N5 Cu1 -176.8(3)
C4 C5 N5 Cu1 2.1(5)
N5 C5 C6 C7 1.3(6)
C4 C5 C6 C7 -177.5(4)
C5 C6 C7 C8 -0.2(7)
C5 C6 C7 C14 177.9(4)
C6 C7 C8 C9 0.0(7)
C14 C7 C8 C9 -178.0(4)
C5 N5 C9 C8 1.9(7)
Cu1 N5 C9 C8 176.5(3)
C5 N5 C9 C10 -176.0(4)
Cu1 N5 C9 C10 -1.3(5)
C7 C8 C9 N5 -0.8(6)
C7 C8 C9 C10 176.7(4)
N5 C9 C10 N10 0.9(6)
C8 C9 C10 N10 -176.8(4)
N5 C9 C10 C11 -178.5(5)
C8 C9 C10 C11 3.8(8)
C11 C10 N10 C13 0.5(7)
C9 C10 N10 C13 -179.0(4)
C11 C10 N10 Cu1 179.3(4)
C9 C10 N10 Cu1 -0.2(5)
N10 C10 C11 N11 -1.5(7)
C9 C10 C11 N11 177.9(4)
C10 C11 N11 C12 0.1(7)
C11 N11 C12 C13 2.2(7)
C10 N10 C13 C12 1.8(7)
Cu1 N10 C13 C12 -176.8(4)
N11 C12 C13 N10 -3.3(8)
C6 C7 C14 C19 146.1(4)
C8 C7 C14 C19 -35.9(7)
C6 C7 C14 C15 -33.6(6)
C8 C7 C14 C15 144.4(5)
C19 C14 C15 C16 0.8(7)
C7 C14 C15 C16 -179.5(4)
C14 C15 C16 C17 -2.0(7)
C15 C16 C17 C18 1.1(7)
C16 C17 C18 C19 0.9(7)
C15 C14 C19 C18 1.2(7)
C7 C14 C19 C18 -178.5(4)
C17 C18 C19 C14 -2.1(7)
Cu1 O19 N20 O20 -173.5(4)
Cu1 O19 N20 O21 7.1(5)
Cu1 O22B N22 O24 -15(3)
Cu1 O22B N22 O23 165(2)
C32 C31 N31 C34 0.7(7)
C32 C31 N31 Cu31 -177.8(4)
N31 C31 C32 N32 -1.1(8)
C31 C32 N32 C33 0.8(7)
C32 N32 C33 C34 -0.2(7)
C31 N31 C34 C33 -0.1(6)
Cu31 N31 C34 C33 178.6(3)
C31 N31 C34 C35 177.3(4)
Cu31 N31 C34 C35 -3.9(5)
N32 C33 C34 N31 -0.2(7)
N32 C33 C34 C35 -177.3(4)
N31 C34 C35 N35 2.9(6)
C33 C34 C35 N35 -179.8(5)
N31 C34 C35 C36 -173.6(5)
C33 C34 C35 C36 3.7(8)
C36 C35 N35 C39 1.7(7)
C34 C35 N35 C39 -175.0(4)
C36 C35 N35 Cu31 176.2(3)
C34 C35 N35 Cu31 -0.5(5)
N35 C35 C36 C37 -2.0(7)
C34 C35 C36 C37 174.2(4)
C35 C36 C37 C38 0.6(7)
C35 C36 C37 C44 -177.8(4)
C36 C37 C38 C39 1.1(7)
C44 C37 C38 C39 179.5(4)
C35 N35 C39 C38 0.2(7)
Cu31 N35 C39 C38 -174.4(3)
C35 N35 C39 C40 179.6(4)
Cu31 N35 C39 C40 5.1(5)
C37 C38 C39 N35 -1.6(6)
C37 C38 C39 C40 179.1(4)
N35 C39 C40 N40 -1.4(6)
C38 C39 C40 N40 178.0(4)
N35 C39 C40 C41 177.8(4)
C38 C39 C40 C41 -2.8(7)
C41 C40 N40 C43 -1.4(7)
C39 C40 N40 C43 177.9(5)
C41 C40 N40 Cu31 178.2(3)
C39 C40 N40 Cu31 -2.5(5)
N40 C40 C41 N41 1.4(7)
C39 C40 C41 N41 -177.8(5)
C40 C41 N41 C42 -0.3(8)
C41 N41 C42 C43 -0.8(8)
C40 N40 C43 C42 0.5(8)
Cu31 N40 C43 C42 -179.1(4)
N41 C42 C43 N40 0.7(9)
C36 C37 C44 C45 -36.0(7)
C38 C37 C44 C45 145.6(5)
C36 C37 C44 C49 142.5(4)
C38 C37 C44 C49 -35.9(7)
C49 C44 C45 C46 0.0(7)
C37 C44 C45 C46 178.5(4)
C44 C45 C46 C47 -0.7(7)
C45 C46 C47 C48 0.3(7)
C46 C47 C48 C49 0.8(7)
C47 C48 C49 C44 -1.5(6)
C45 C44 C49 C48 1.1(7)
C37 C44 C49 C48 -177.5(4)
O51 N50 O50 Cu31 -8.8(5)
O52 N50 O50 Cu31 170.8(4)
Cu31 O53B N53 O54 4.0(7)
Cu31 O53B N53 O55 -176.4(5)
